data_7115213
loop_
_publ_author_name
'Guilera, Gemma'
'Steed, Jonathan W.'

_publ_section_title
;
 Topological control in coordination polymers by non-covalent forces
;
_journal_issue 16
_journal_name_full 'Chemical Communications'
_journal_page_first 1563
_journal_paper_doi 10.1039/a903163d
_journal_year 1999
_chemical_formula_sum 'C8 H8 O6 Zn'
_chemical_formula_weight 265.51
_chemical_name_systematic
; 
 ? 
;
_space_group_IT_number 15
_symmetry_cell_setting monoclinic
_symmetry_space_group_name_Hall '-C 2yc'
_symmetry_space_group_name_H-M 'C 1 2/c 1'
_atom_sites_solution_hydrogens geom
_atom_sites_solution_primary direct
_atom_sites_solution_secondary difmap
_audit_creation_method SHELXL-97
_cell_angle_alpha 90.00
_cell_angle_beta 103.647(6)
_cell_angle_gamma 90.00
_cell_formula_units_Z 4
_cell_length_a 14.9503(8)
_cell_length_b 5.0031(4)
_cell_length_c 12.1617(11)
_cell_measurement_temperature 100(2)
_cell_volume 883.99(12)
_computing_cell_refinement DENZOSMN
_computing_data_collection 'Nonius Collect'
_computing_data_reduction DENZOSMN
_computing_molecular_graphics 'XSeed (Barbour 1999)'
_computing_structure_refinement 'SHELXL-97 (Sheldrick, 1997)'
_computing_structure_solution 'SHELXS-97 (Sheldrick, 1990)'
_diffrn_ambient_temperature 100(2)
_diffrn_measured_fraction_theta_full 0.996
_diffrn_measured_fraction_theta_max 0.996
_diffrn_measurement_device_type KAPPACCD
_diffrn_measurement_method '2o phi frames + omega to complete'
_diffrn_radiation_monochromator graphite
_diffrn_radiation_source 'fine-focus sealed tube'
_diffrn_radiation_type MoK\a
_diffrn_radiation_wavelength 0.71070
_diffrn_reflns_av_R_equivalents 0.069
_diffrn_reflns_av_sigmaI/netI 0.0536
_diffrn_reflns_limit_h_max 19
_diffrn_reflns_limit_h_min -19
_diffrn_reflns_limit_k_max 5
_diffrn_reflns_limit_k_min -6
_diffrn_reflns_limit_l_max 15
_diffrn_reflns_limit_l_min -15
_diffrn_reflns_number 8316
_diffrn_reflns_theta_full 27.47
_diffrn_reflns_theta_max 27.47
_diffrn_reflns_theta_min 3.45
_diffrn_standards_decay_% 0
_exptl_absorpt_coefficient_mu 2.784
_exptl_absorpt_correction_type Scalepack
_exptl_crystal_colour Colourless
_exptl_crystal_density_diffrn 1.995
_exptl_crystal_density_method 'not measured'
_exptl_crystal_description Plate
_exptl_crystal_F_000 536
_refine_diff_density_max 0.869
_refine_diff_density_min -0.889
_refine_diff_density_rms 0.110
_refine_ls_extinction_coef 0.0002(16)
_refine_ls_extinction_expression Fc^*^=kFc[1+0.001xFc^2^\l^3^/sin(2\q)]^-1/4^
_refine_ls_extinction_method SHELXL
_refine_ls_goodness_of_fit_ref 1.076
_refine_ls_hydrogen_treatment mixed
_refine_ls_matrix_type full
_refine_ls_number_parameters 78
_refine_ls_number_reflns 1010
_refine_ls_number_restraints 0
_refine_ls_restrained_S_all 1.076
_refine_ls_R_factor_all 0.0334
_refine_ls_R_factor_gt 0.0310
_refine_ls_shift/su_max 0.001
_refine_ls_shift/su_mean 0.000
_refine_ls_structure_factor_coef Fsqd
_refine_ls_weighting_details 'calc w=1/[\s^2^(Fo^2^)+(0.0395P)^2^+1.3168P] where P=(Fo^2^+2Fc^2^)/3'
_refine_ls_weighting_scheme calc
_refine_ls_wR_factor_gt 0.0793
_refine_ls_wR_factor_ref 0.0802
_reflns_number_gt 961
_reflns_number_total 1010
_reflns_threshold_expression >2sigma(I)
_cod_data_source_file 903163d.txt
_cod_data_source_block gznna
_cod_depositor_comments
;
The following automatic conversions were performed:

'_symmetry_cell_setting' value 'Monoclinic' changed to 'monoclinic'
according to
/usr/data/users/saulius/automatic-downloads/retrospective/RSC/lib/dictionaries/cif_core.dic
dictionary named 'cif_core.dic' version 2.4.2 from 2011-04-26.

Automatic conversion script
Id: cif_fix_values 2281 2013-09-26 08:29:07Z andrius 
;
_cod_original_sg_symbol_H-M C2/c
_cod_database_code 7115213

loop_
_symmetry_equiv_pos_as_xyz
'x, y, z'
'-x, y, -z+1/2'
'x+1/2, y+1/2, z'
'-x+1/2, y+1/2, -z+1/2'
'-x, -y, -z'
'x, -y, z-1/2'
'-x+1/2, -y+1/2, -z'
'x+1/2, -y+1/2, z-1/2'

loop_
_atom_site_label
_atom_site_type_symbol
_atom_site_fract_x
_atom_site_fract_y
_atom_site_fract_z
_atom_site_U_iso_or_equiv
_atom_site_adp_type
_atom_site_occupancy
_atom_site_symmetry_multiplicity
_atom_site_calc_flag
_atom_site_refinement_flags
Zn1 Zn 0.0000 0.05651(6) 0.7500 0.01231(19) Uani 1 2 d S
O1 O 0.10545(11) 0.3143(3) 0.78826(13) 0.0139(3) Uani 1 1 d .
O2 O 0.06036(11) 0.2518(3) 0.94726(13) 0.0156(4) Uani 1 1 d .
O3 O -0.05296(13) -0.2193(3) 0.83351(17) 0.0179(4) Uani 1 1 d .
H32 H -0.060(2) -0.216(7) 0.893(3) 0.021(8) Uiso 1 1 d .
H31 H -0.071(3) -0.341(9) 0.802(3) 0.038(10) Uiso 1 1 d .
C1 C 0.11210(15) 0.3646(4) 0.89416(18) 0.0123(4) Uani 1 1 d .
C2 C 0.18346(16) 0.5644(4) 0.9490(2) 0.0118(4) Uani 1 1 d .
C3 C 0.25782(15) 0.6209(5) 0.90076(18) 0.0133(4) Uani 1 1 d .
H3 H 0.2629 0.5334 0.8332 0.016 Uiso 1 1 calc R
C4 C 0.17583(15) 0.6944(4) 1.04777(19) 0.0145(4) Uani 1 1 d .
H4 H 0.1252 0.6568 1.0800 0.017 Uiso 1 1 calc R

loop_
_atom_site_aniso_label
_atom_site_aniso_U_11
_atom_site_aniso_U_22
_atom_site_aniso_U_33
_atom_site_aniso_U_23
_atom_site_aniso_U_13
_atom_site_aniso_U_12
Zn1 0.0111(2) 0.0070(2) 0.0177(3) 0.000 0.00099(15) 0.000
O1 0.0145(8) 0.0119(7) 0.0134(7) -0.0033(6) -0.0002(6) -0.0009(6)
O2 0.0149(8) 0.0131(7) 0.0174(8) 0.0002(6) 0.0007(6) -0.0052(6)
O3 0.0278(9) 0.0113(8) 0.0142(8) -0.0020(7) 0.0042(7) -0.0045(7)
C1 0.0124(10) 0.0079(9) 0.0142(10) 0.0011(8) -0.0015(8) 0.0029(7)
C2 0.0114(10) 0.0091(10) 0.0128(10) 0.0005(7) -0.0018(8) 0.0006(7)
C3 0.0158(11) 0.0122(9) 0.0117(9) -0.0019(8) 0.0024(8) -0.0006(8)
C4 0.0143(10) 0.0136(10) 0.0161(10) -0.0007(8) 0.0048(8) -0.0026(8)

loop_
_atom_type_symbol
_atom_type_description
_atom_type_scat_dispersion_real
_atom_type_scat_dispersion_imag
_atom_type_scat_source
C C 0.0033 0.0016 'International Tables Vol C Tables 4.2.6.8 and 6.1.1.4'
H H 0.0000 0.0000 'International Tables Vol C Tables 4.2.6.8 and 6.1.1.4'
O O 0.0106 0.0060 'International Tables Vol C Tables 4.2.6.8 and 6.1.1.4'
Zn Zn 0.2839 1.4301 'International Tables Vol C Tables 4.2.6.8 and 6.1.1.4'

loop_
_geom_angle_atom_site_label_1
_geom_angle_atom_site_label_2
_geom_angle_atom_site_label_3
_geom_angle
_geom_angle_site_symmetry_1
_geom_angle_site_symmetry_3
O3 Zn1 O3 91.94(12) 2_556 .
O3 Zn1 O1 100.33(7) 2_556 .
O3 Zn1 O1 135.65(7) . .
O3 Zn1 O1 135.65(7) 2_556 2_556
O3 Zn1 O1 100.33(7) . 2_556
O1 Zn1 O1 99.91(9) . 2_556
C1 O1 Zn1 103.16(13) . .
O2 C1 O1 120.96(19) . .
O2 C1 C2 122.1(2) . .
O1 C1 C2 116.91(19) . .
C4 C2 C3 120.0(2) . .
C4 C2 C1 120.0(2) . .
C3 C2 C1 119.9(2) . .
C4 C3 C2 119.8(2) 7_567 .
C3 C4 C2 120.2(2) 7_567 .

loop_
_geom_bond_atom_site_label_1
_geom_bond_atom_site_label_2
_geom_bond_distance
_geom_bond_site_symmetry_2
Zn1 O3 1.9855(18) 2_556
Zn1 O3 1.9855(18) .
Zn1 O1 2.0049(15) .
Zn1 O1 2.0049(15) 2_556
O1 C1 1.293(3) .
O2 C1 1.253(3) .
C1 C2 1.499(3) .
C2 C4 1.394(3) .
C2 C3 1.403(3) .
C3 C4 1.392(3) 7_567
C4 C3 1.392(3) 7_567

loop_
_geom_hbond_atom_site_label_D
_geom_hbond_atom_site_label_H
_geom_hbond_atom_site_label_A
_geom_hbond_distance_DH
_geom_hbond_distance_HA
_geom_hbond_distance_DA
_geom_hbond_angle_DHA
_geom_hbond_site_symmetry_A
O3 H32 O2 0.75(3) 1.96(4) 2.699(3) 169(3) 5_557
O3 H31 O1 0.74(5) 2.04(5) 2.776(2) 173(4) 2_546

loop_
_geom_torsion_atom_site_label_1
_geom_torsion_atom_site_label_2
_geom_torsion_atom_site_label_3
_geom_torsion_atom_site_label_4
_geom_torsion
_geom_torsion_site_symmetry_1
_geom_torsion_site_symmetry_4
O3 Zn1 O1 C1 -133.36(14) 2_556 .
O3 Zn1 O1 C1 -29.73(17) . .
O1 Zn1 O1 C1 86.32(13) 2_556 .
Zn1 O1 C1 O2 2.0(2) . .
Zn1 O1 C1 C2 -177.41(14) . .
O2 C1 C2 C4 -20.6(3) . .
O1 C1 C2 C4 158.8(2) . .
O2 C1 C2 C3 159.6(2) . .
O1 C1 C2 C3 -21.0(3) . .
C4 C2 C3 C4 0.5(4) . 7_567
C1 C2 C3 C4 -179.71(19) . 7_567
C3 C2 C4 C3 -0.5(4) . 7_567
C1 C2 C4 C3 179.70(19) . 7_567
